data_1507509
loop_
_publ_author_name
'Shimizu, Toshio'
'Isono, Hiromi'
'Yasui, Masanori'
'Iwasaki, Fujiko'
'Kamigata, Nobumasa'

_publ_section_title
;
 Solid State Optical Activity of Dichalcogenides:&#x2009; Isolation by
 Chiral Crystallization and Determination of Absolute Configuration
;
_journal_issue 23
_journal_name_full 'Organic Letters'
_journal_page_first 3639
_journal_paper_doi 10.1021/ol010172g
_journal_volume 3
_journal_year 2001
_chemical_formula_moiety 'C12 H10 S2'
_chemical_formula_sum 'C12 H10 S2'
_chemical_formula_weight 218.32
_chemical_name_common diphenyldisulphide
_chemical_name_systematic
;
 diphenyldisulphide
;
_space_group_IT_number 19
_symmetry_cell_setting orthorhombic
_symmetry_space_group_name_Hall 'P 2ac 2ab'
_symmetry_space_group_name_H-M 'P 21 21 21'
_atom_sites_solution_hydrogens difmap
_atom_sites_solution_primary direct
_atom_sites_solution_secondary difmap
_audit_creation_method SHELXL-97
_cell_angle_alpha 90.00
_cell_angle_beta 90.00
_cell_angle_gamma 90.00
_cell_formula_units_Z 4
_cell_length_a 23.455(3)
_cell_length_b 8.073(3)
_cell_length_c 5.524(2)
_cell_measurement_reflns_used 25
_cell_measurement_temperature 120(2)
_cell_measurement_theta_max 17.6
_cell_measurement_theta_min 12.8
_cell_volume 1046.0(6)
_computing_cell_refinement 'Rigaku AFC Control software (Rigaku, 1994)'
_computing_data_collection 'Rigaku AFC Control software (Rigaku, 1994)'
_computing_data_reduction 'teXsan (MSC 1992)'
_computing_molecular_graphics 'ORTEP-II (Johnson, 1976)'
_computing_publication_material 'SHELXL-97 (Sheldrick, 1997)'
_computing_structure_refinement 'SHELXL-97 (Sheldrick, 1997)'
_computing_structure_solution 'SIR92 (Altomare, 1994)'
_diffrn_ambient_temperature 120(2)
_diffrn_measured_fraction_theta_full 0.999
_diffrn_measured_fraction_theta_max 0.999
_diffrn_measurement_device_type 'Rigaku AFC7R'
_diffrn_measurement_method '2\q/\w scan'
_diffrn_radiation_monochromator graphite
_diffrn_radiation_source 'Rigaku rotating anode'
_diffrn_radiation_type MoK\a
_diffrn_radiation_wavelength 0.71073
_diffrn_reflns_av_R_equivalents 0.0140
_diffrn_reflns_av_sigmaI/netI 0.0167
_diffrn_reflns_limit_h_max 30
_diffrn_reflns_limit_h_min -30
_diffrn_reflns_limit_k_max 10
_diffrn_reflns_limit_k_min -10
_diffrn_reflns_limit_l_max 7
_diffrn_reflns_limit_l_min 0
_diffrn_reflns_number 5295
_diffrn_reflns_theta_full 27.50
_diffrn_reflns_theta_max 27.50
_diffrn_reflns_theta_min 2.67
_diffrn_standards_decay_% 2.19
_diffrn_standards_interval_count 150
_diffrn_standards_number 3
_exptl_absorpt_coefficient_mu 0.462
_exptl_absorpt_correction_T_max 0.891
_exptl_absorpt_correction_T_min 0.854
_exptl_absorpt_correction_type psi-scan
_exptl_absorpt_process_details '(North, Phillips & Mathews, 1968)'
_exptl_crystal_colour colourless
_exptl_crystal_density_diffrn 1.386
_exptl_crystal_density_method 'not measured'
_exptl_crystal_description pillar
_exptl_crystal_F_000 456
_exptl_crystal_size_max 0.32
_exptl_crystal_size_mid 0.25
_exptl_crystal_size_min 0.25
_refine_diff_density_max 0.217
_refine_diff_density_min -0.191
_refine_diff_density_rms 0.036
_refine_ls_abs_structure_details 'Flack H D (1983), Acta Cryst. A39, 876-881'
_refine_ls_abs_structure_Flack -0.02(5)
_refine_ls_extinction_coef 0.0099(15)
_refine_ls_extinction_expression Fc^*^=kFc[1+0.001xFc^2^\l^3^/sin(2\q)]^-1/4^
_refine_ls_extinction_method SHELXL
_refine_ls_goodness_of_fit_ref 1.020
_refine_ls_hydrogen_treatment refall
_refine_ls_matrix_type full
_refine_ls_number_parameters 168
_refine_ls_number_reflns 2417
_refine_ls_number_restraints 0
_refine_ls_restrained_S_all 1.020
_refine_ls_R_factor_all 0.0193
_refine_ls_R_factor_gt 0.0190
_refine_ls_shift/su_max 0.001
_refine_ls_shift/su_mean 0.000
_refine_ls_structure_factor_coef Fsqd
_refine_ls_weighting_details 'w=1/[\s^2^(Fo^2^)+(0.0377P)^2^+0.1301P] where P=(Fo^2^+2Fc^2^)/3'
_refine_ls_weighting_scheme calc
_refine_ls_wR_factor_gt 0.0551
_refine_ls_wR_factor_ref 0.0554
_reflns_number_gt 2387
_reflns_number_total 2417
_reflns_threshold_expression >2sigma(I)
_cod_data_source_file ol010172g.cif
_cod_data_source_block P-form
_cod_original_cell_volume 1045.9(6)
_cod_original_sg_symbol_H-M 'P 21 21 21   '
_cod_database_code 1507509

loop_
_symmetry_equiv_pos_as_xyz
'x, y, z'
'-x+1/2, -y, z+1/2'
'x+1/2, -y+1/2, -z'
'-x, y+1/2, -z+1/2'

loop_
_atom_site_label
_atom_site_type_symbol
_atom_site_fract_x
_atom_site_fract_y
_atom_site_fract_z
_atom_site_U_iso_or_equiv
_atom_site_adp_type
_atom_site_occupancy
_atom_site_calc_flag
S1 S 0.193496(11) 0.47149(3) 0.18444(5) 0.01943(8) Uani 1 d
S2 S 0.157514(11) 0.53995(4) -0.13392(5) 0.01957(8) Uani 1 d
C1 C 0.18161(5) 0.25332(14) 0.2126(2) 0.0175(2) Uani 1 d
C2 C 0.15209(5) 0.15964(15) 0.0427(2) 0.0199(2) Uani 1 d
C3 C 0.14460(5) -0.00970(15) 0.0827(2) 0.0227(3) Uani 1 d
C4 C 0.16607(6) -0.08313(15) 0.2904(3) 0.0247(3) Uani 1 d
C5 C 0.19584(5) 0.01068(15) 0.4587(2) 0.0233(3) Uani 1 d
C6 C 0.20372(5) 0.18029(15) 0.4204(2) 0.0199(2) Uani 1 d
C7 C 0.08385(5) 0.57303(13) -0.0649(2) 0.0173(2) Uani 1 d
C8 C 0.05331(5) 0.66383(16) -0.2367(2) 0.0225(2) Uani 1 d
C9 C -0.00508(5) 0.68734(17) -0.2043(3) 0.0266(3) Uani 1 d
C10 C -0.03249(5) 0.62169(16) -0.0042(3) 0.0249(3) Uani 1 d
C11 C -0.00173(5) 0.53338(17) 0.1663(2) 0.0242(2) Uani 1 d
C12 C 0.05669(5) 0.50864(15) 0.1372(2) 0.0203(2) Uani 1 d
H2 H 0.1379(6) 0.209(2) -0.099(3) 0.021(4) Uiso 1 d
H3 H 0.1235(7) -0.069(2) -0.045(3) 0.028(4) Uiso 1 d
H4 H 0.1603(7) -0.196(2) 0.325(3) 0.034(4) Uiso 1 d
H5 H 0.2117(7) -0.038(2) 0.600(3) 0.027(4) Uiso 1 d
H6 H 0.2222(7) 0.247(2) 0.536(3) 0.030(4) Uiso 1 d
H8 H 0.0722(6) 0.711(2) -0.369(3) 0.023(4) Uiso 1 d
H9 H -0.0236(7) 0.753(2) -0.312(3) 0.031(5) Uiso 1 d
H10 H -0.0719(7) 0.638(2) 0.014(3) 0.027(4) Uiso 1 d
H11 H -0.0204(7) 0.488(2) 0.315(3) 0.035(5) Uiso 1 d
H12 H 0.0776(6) 0.4484(19) 0.253(3) 0.022(4) Uiso 1 d

loop_
_atom_site_aniso_label
_atom_site_aniso_U_11
_atom_site_aniso_U_22
_atom_site_aniso_U_33
_atom_site_aniso_U_23
_atom_site_aniso_U_13
_atom_site_aniso_U_12
S1 0.01701(14) 0.01511(13) 0.02617(15) -0.00032(11) -0.00404(10) -0.00139(10)
S2 0.01742(14) 0.01925(14) 0.02205(14) 0.00262(12) 0.00241(10) 0.00078(11)
C1 0.0133(5) 0.0158(5) 0.0234(6) -0.0018(5) 0.0023(4) 0.0015(4)
C2 0.0188(5) 0.0198(5) 0.0212(6) -0.0008(5) 0.0006(5) 0.0005(4)
C3 0.0228(5) 0.0188(5) 0.0266(6) -0.0065(5) 0.0036(5) -0.0028(4)
C4 0.0259(6) 0.0153(5) 0.0328(7) -0.0006(5) 0.0087(5) 0.0020(4)
C5 0.0221(6) 0.0227(6) 0.0250(6) 0.0037(5) 0.0028(5) 0.0071(4)
C6 0.0158(5) 0.0207(5) 0.0231(6) -0.0028(5) -0.0005(4) 0.0010(4)
C7 0.0169(5) 0.0144(5) 0.0205(5) -0.0025(4) -0.0004(4) 0.0000(4)
C8 0.0229(6) 0.0221(5) 0.0225(6) 0.0037(5) -0.0019(5) -0.0024(5)
C9 0.0229(6) 0.0255(6) 0.0314(7) 0.0046(6) -0.0072(6) 0.0036(5)
C10 0.0183(5) 0.0255(6) 0.0310(7) -0.0035(5) -0.0014(5) 0.0025(5)
C11 0.0209(5) 0.0272(5) 0.0244(6) -0.0011(6) 0.0040(5) 0.0005(5)
C12 0.0197(5) 0.0202(5) 0.0208(5) 0.0012(5) -0.0001(4) 0.0022(4)

loop_
_atom_type_symbol
_atom_type_description
_atom_type_scat_dispersion_real
_atom_type_scat_dispersion_imag
_atom_type_scat_source
C C 0.0033 0.0016 'International Tables Vol C Tables 4.2.6.8 and 6.1.1.4'
H H 0.0000 0.0000 'International Tables Vol C Tables 4.2.6.8 and 6.1.1.4'
S S 0.1246 0.1234 'International Tables Vol C Tables 4.2.6.8 and 6.1.1.4'

loop_
_geom_angle_atom_site_label_1
_geom_angle_atom_site_label_2
_geom_angle_atom_site_label_3
_geom_angle
_geom_angle_publ_flag
C1 S1 S2 106.19(4) yes
C7 S2 S1 104.95(5) yes
C2 C1 C6 120.82(11) ?
C2 C1 S1 123.65(10) yes
C6 C1 S1 115.53(9) yes
C1 C2 C3 119.27(12) ?
C1 C2 H2 120.4(10) ?
C3 C2 H2 120.3(10) ?
C4 C3 C2 120.25(12) ?
C4 C3 H3 124.3(10) ?
C2 C3 H3 115.5(10) ?
C3 C4 C5 120.27(11) ?
C3 C4 H4 122.1(11) ?
C5 C4 H4 117.6(11) ?
C4 C5 C6 119.97(12) ?
C4 C5 H5 121.6(10) ?
C6 C5 H5 118.5(10) ?
C1 C6 C5 119.41(12) ?
C1 C6 H6 119.4(10) ?
C5 C6 H6 121.1(10) ?
C12 C7 C8 120.54(11) ?
C12 C7 S2 123.99(9) ?
C8 C7 S2 115.40(9) ?
C9 C8 C7 119.21(12) ?
C9 C8 H8 120.7(9) ?
C7 C8 H8 120.0(9) ?
C10 C9 C8 120.45(12) ?
C10 C9 H9 121.7(10) ?
C8 C9 H9 117.7(10) ?
C9 C10 C11 119.89(12) ?
C9 C10 H10 119.2(10) ?
C11 C10 H10 120.9(10) ?
C10 C11 C12 120.51(12) ?
C10 C11 H11 121.3(10) ?
C12 C11 H11 118.2(10) ?
C7 C12 C11 119.38(11) ?
C7 C12 H12 120.1(9) ?
C11 C12 H12 120.5(9) ?

loop_
_geom_bond_atom_site_label_1
_geom_bond_atom_site_label_2
_geom_bond_distance
_geom_bond_publ_flag
S1 C1 1.7900(13) yes
S1 S2 2.0274(8) yes
S2 C7 1.7894(12) ?
C1 C2 1.3900(17) ?
C1 C6 1.3903(18) ?
C2 C3 1.3958(18) ?
C2 H2 0.940(17) ?
C3 C4 1.386(2) ?
C3 H3 0.986(17) ?
C4 C5 1.388(2) ?
C4 H4 0.940(19) ?
C5 C6 1.3977(18) ?
C5 H5 0.947(17) ?
C6 H6 0.939(18) ?
C7 C12 1.3867(18) ?
C7 C8 1.3964(17) ?
C8 C9 1.3942(18) ?
C8 H8 0.936(16) ?
C9 C10 1.384(2) ?
C9 H9 0.911(17) ?
C10 C11 1.3844(19) ?
C10 H10 0.939(15) ?
C11 C12 1.3941(17) ?
C11 H11 1.000(17) ?
C12 H12 0.940(15) ?

loop_
_geom_torsion_atom_site_label_1
_geom_torsion_atom_site_label_2
_geom_torsion_atom_site_label_3
_geom_torsion_atom_site_label_4
_geom_torsion
_geom_torsion_publ_flag
C1 S1 S2 C7 84.18(5) yes
S2 S1 C1 C2 -1.07(11) yes
S2 S1 C1 C6 179.40(8) yes
C6 C1 C2 C3 0.15(17) ?
S1 C1 C2 C3 -179.36(9) yes
C1 C2 C3 C4 0.43(18) ?
C2 C3 C4 C5 -0.86(19) ?
C3 C4 C5 C6 0.71(19) ?
C2 C1 C6 C5 -0.29(17) ?
S1 C1 C6 C5 179.25(9) yes
C4 C5 C6 C1 -0.14(18) ?
S1 S2 C7 C12 -19.80(10) yes
S1 S2 C7 C8 163.12(8) yes
C12 C7 C8 C9 -0.81(18) ?
S2 C7 C8 C9 176.37(10) yes
C7 C8 C9 C10 0.1(2) ?
C8 C9 C10 C11 0.6(2) ?
C9 C10 C11 C12 -0.6(2) ?
C8 C7 C12 C11 0.86(17) ?
S2 C7 C12 C11 -176.07(9) yes
C10 C11 C12 C7 -0.16(19) ?

loop_
_cod_related_entry_id
_cod_related_entry_database
_cod_related_entry_code
1 ChemSpider 12861
